data_1559688
loop_
_publ_author_name
'Watkins, Daniel'
'Roseveare, Thomas M.'
'Warren, Mark R.'
'Thompson, Stephen P.'
'Fletcher, Ashleigh J.'
'Brammer, Lee'

_publ_section_title
;
 Multi-stimulus linear negative expansion of a breathing
 M(O<sub>2</sub>CR)<sub>4</sub>-node MOF.
;
_journal_name_full 'Faraday discussions'
_journal_page_first 133
_journal_page_last 151
_journal_paper_doi 10.1039/d0fd00089b
_journal_volume 225
_journal_year 2021
_chemical_formula_moiety '0.33(C48 H18 Cd3 N6 O36)'
_chemical_formula_sum 'C16 H6 Cd N2 O12'
_chemical_formula_weight 530.63
_chemical_name_common SHF-81-DMF
_space_group_crystal_system trigonal
_space_group_IT_number 152
_space_group_name_Hall 'P 31 2"'
_space_group_name_H-M_alt 'P 31 2 1'
_atom_sites_solution_hydrogens geom
_atom_sites_solution_primary direct
_audit_creation_date 2020-05-29
_audit_creation_method
;
Olex2 1.2
(compiled 2018.05.29 svn.r3508 for OlexSys, GUI svn.r5506)
;
_audit_update_record
;
2020-06-29 deposited with the CCDC.	2020-08-17 downloaded from the CCDC.
;
_cell_angle_alpha 90
_cell_angle_beta 90
_cell_angle_gamma 120
_cell_formula_units_Z 3
_cell_length_a 14.9210(5)
_cell_length_b 14.9210(5)
_cell_length_c 12.7118(5)
_cell_measurement_reflns_used 9874
_cell_measurement_temperature 140.0
_cell_measurement_theta_max 66.51
_cell_measurement_theta_min 3.42
_cell_volume 2450.94(15)
_computing_cell_refinement 'SAINT v8.37A (Bruker, 2015)'
_computing_data_reduction 'SAINT v8.37A (Bruker, 2015)'
_computing_molecular_graphics 'Olex2 (Dolomanov et al., 2009)'
_computing_publication_material 'Olex2 (Dolomanov et al., 2009)'
_computing_structure_refinement 'XL (Sheldrick, 2008)'
_computing_structure_solution 'XS (Sheldrick, 2008)'
_diffrn_ambient_temperature 140
_diffrn_measured_fraction_theta_full 0.998
_diffrn_measured_fraction_theta_max 0.998
_diffrn_measurement_device_type 'Bruker APEX-II CCD'
_diffrn_measurement_method '\f and \w scans'
_diffrn_radiation_type CuK\a
_diffrn_radiation_wavelength 1.54178
_diffrn_reflns_av_R_equivalents 0.0574
_diffrn_reflns_av_unetI/netI 0.0251
_diffrn_reflns_Laue_measured_fraction_full 0.998
_diffrn_reflns_Laue_measured_fraction_max 0.998
_diffrn_reflns_limit_h_max 17
_diffrn_reflns_limit_h_min -17
_diffrn_reflns_limit_k_max 17
_diffrn_reflns_limit_k_min -17
_diffrn_reflns_limit_l_max 14
_diffrn_reflns_limit_l_min -15
_diffrn_reflns_number 30993
_diffrn_reflns_point_group_measured_fraction_full 0.998
_diffrn_reflns_point_group_measured_fraction_max 0.998
_diffrn_reflns_theta_full 66.705
_diffrn_reflns_theta_max 66.705
_diffrn_reflns_theta_min 3.420
_diffrn_standards_number 0
_exptl_absorpt_coefficient_mu 5.745
_exptl_absorpt_correction_T_max 0.7528
_exptl_absorpt_correction_T_min 0.3693
_exptl_absorpt_correction_type multi-scan
_exptl_absorpt_process_details
'SADABS-2014/5 (Bruker,2014/5) was used for absorption correction. wR2(int) was 0.1234 before and 0.0819 after correction. The Ratio of minimum to maximum transmission is 0.4906.'
_exptl_crystal_colour 'clear orange'
_exptl_crystal_colour_lustre clear
_exptl_crystal_colour_primary orange
_exptl_crystal_density_diffrn 1.079
_exptl_crystal_description needle
_exptl_crystal_F_000 780
_exptl_crystal_recrystallization_method 'Re-crystallisation from solvent: DMF'
_exptl_crystal_size_max 0.2
_exptl_crystal_size_mid 0.15
_exptl_crystal_size_min 0.15
_refine_diff_density_max 0.438
_refine_diff_density_min -0.485
_refine_diff_density_rms 0.069
_refine_ls_abs_structure_details
;
 Flack x determined using 1082 quotients [(I+)-(I-)]/[(I+)+(I-)]
 (Parsons, Flack and Wagner, Acta Cryst. B69 (2013) 249-259).
;
_refine_ls_abs_structure_Flack 0.066(8)
_refine_ls_extinction_method none
_refine_ls_goodness_of_fit_ref 1.075
_refine_ls_hydrogen_treatment constr
_refine_ls_matrix_type full
_refine_ls_number_parameters 130
_refine_ls_number_reflns 2901
_refine_ls_number_restraints 122
_refine_ls_restrained_S_all 1.083
_refine_ls_R_factor_all 0.0415
_refine_ls_R_factor_gt 0.0336
_refine_ls_shift/su_max 0.000
_refine_ls_shift/su_mean 0.000
_refine_ls_structure_factor_coef Fsqd
_refine_ls_weighting_details 'w=1/[\s^2^(Fo^2^)+(0.0686P)^2^+1.3020P] where P=(Fo^2^+2Fc^2^)/3'
_refine_ls_weighting_scheme calc
_refine_ls_wR_factor_gt 0.0979
_refine_ls_wR_factor_ref 0.1063
_reflns_Friedel_coverage 0.781
_reflns_Friedel_fraction_full 0.998
_reflns_Friedel_fraction_max 0.998
_reflns_number_gt 2549
_reflns_number_total 2901
_reflns_threshold_expression 'I > 2\s(I)'
_cod_data_source_file d0fd00089b2.cif
_cod_data_source_block ilb3557_tmr_sq
_cod_depositor_comments 'Adding full bibliography for 1559676--1559688.cif.'
_cod_original_cell_volume 2450.94(19)
_cod_database_code 1559688
_shelx_shelxl_version_number 2018/3
_shelx_space_group_comment
;
The symmetry employed for this shelxl refinement is uniquely defined
by the following loop, which should always be used as a source of
symmetry information in preference to the above space-group names.
They are only intended as comments.
;
_olex2_refinement_description
;
1. Twinned data refinement
 Scales: 0.517(10)
 0.483(10)
2. Fixed Uiso
 At 1.2 times of:
  All C(H) groups
3. Restrained distances
 N1-C7
 1.336 with sigma of 0.01
 N1-O6
 1.251 with sigma of 0.01
 C5-C8
 1.4 with sigma of 0.02
 C8-O3
 1.25 with sigma of 0.02
 O4-C8
 1.25 with sigma of 0.02
 O3-O4
 2.25 with sigma of 0.02
4. Restrained planarity
 N1, C7, C2, C6
 with sigma of 0.1
 O5, N1, O6, C7
 with sigma of 0.1
5. Rigid body (RIGU) restrains
 All non-hydrogen atoms
 with sigma for 1-2 distances of 0.004 and sigma for 1-3 distances of 0.004
6.a Aromatic/amide H refined with riding coordinates:
 C3(H3), C6(H6), C4(H4)
6.b Fitted hexagon refined as free rotating group:
 C3(C2,C7,C6,C5,C4)
;
_olex2_submission_special_instructions 'No special instructions were received'

loop_
_space_group_symop_operation_xyz
'x, y, z'
'-y, x-y, z+1/3'
'-x+y, -x, z+2/3'
'x-y, -y, -z+2/3'
'-x, -x+y, -z+1/3'
'y, x, -z'

loop_
_atom_site_label
_atom_site_type_symbol
_atom_site_fract_x
_atom_site_fract_y
_atom_site_fract_z
_atom_site_U_iso_or_equiv
_atom_site_adp_type
_atom_site_occupancy
_atom_site_site_symmetry_order
_atom_site_calc_flag
_atom_site_refinement_flags_posn
_atom_site_refinement_flags_adp
_atom_site_refinement_flags_occupancy
_atom_site_disorder_assembly
_atom_site_disorder_group
Cd2 Cd -0.50035(14) -0.50035(14) 0.000000 0.0428(2) Uani 1 2 d S TU P . .
C1 C -0.5023(14) -0.6311(12) -0.1550(12) 0.068(4) Uani 1 1 d . U . . .
O1 O -0.4104(13) -0.5600(12) -0.1179(11) 0.091(4) Uani 1 1 d . U . . .
C3 C -0.4049(6) -0.6707(10) -0.2917(12) 0.070(4) Uani 1 1 d . U . . .
H3 H -0.342235 -0.614555 -0.265522 0.084 Uiso 1 1 calc R . . . .
C2 C -0.4982(10) -0.6977(11) -0.2424(9) 0.077(4) Uani 1 1 d G U . . .
C7 C -0.5899(6) -0.7798(13) -0.2807(12) 0.112(6) Uani 1 1 d DG U . . .
C6 C -0.5882(6) -0.8349(11) -0.3681(12) 0.103(6) Uani 1 1 d G U . . .
H6 H -0.650846 -0.891003 -0.394256 0.123 Uiso 1 1 calc R . . . .
C5 C -0.4949(10) -0.8078(11) -0.4173(9) 0.075(4) Uani 1 1 d DG U . . .
C4 C -0.4032(6) -0.7257(12) -0.3791(12) 0.074(5) Uani 1 1 d G U . . .
H4 H -0.339399 -0.707253 -0.412744 0.088 Uiso 1 1 calc R . . . .
O2 O -0.5773(12) -0.6458(13) -0.1139(11) 0.110(5) Uani 1 1 d . U . . .
O3 O -0.5734(11) -0.9274(10) -0.5565(12) 0.093(4) Uani 1 1 d D U . . .
O4 O -0.4069(12) -0.8620(13) -0.5332(11) 0.097(5) Uani 1 1 d D U . . .
C8 C -0.4839(13) -0.8646(15) -0.5141(15) 0.080(5) Uani 1 1 d D U . . .
O5 O -0.754(3) -0.822(3) -0.274(2) 0.38(2) Uani 1 1 d . U . . .
O6 O -0.697(3) -0.863(3) -0.144(2) 0.38(2) Uani 1 1 d D U . . .
N1 N -0.6842(11) -0.8224(13) -0.2348(13) 0.157(8) Uani 1 1 d D U . . .

loop_
_atom_site_aniso_label
_atom_site_aniso_U_11
_atom_site_aniso_U_22
_atom_site_aniso_U_33
_atom_site_aniso_U_23
_atom_site_aniso_U_13
_atom_site_aniso_U_12
Cd2 0.0595(3) 0.0595(3) 0.0229(3) -0.0005(4) 0.0005(4) 0.0397(3)
C1 0.134(10) 0.078(8) 0.032(7) -0.003(6) 0.003(7) 0.084(8)
O1 0.131(9) 0.116(9) 0.054(7) -0.033(6) -0.003(7) 0.082(8)
C3 0.101(11) 0.089(11) 0.043(7) -0.012(7) -0.008(7) 0.064(10)
C2 0.117(10) 0.108(11) 0.035(7) -0.027(7) -0.009(7) 0.077(9)
C7 0.124(10) 0.145(16) 0.071(9) -0.040(9) -0.011(8) 0.070(11)
C6 0.094(9) 0.140(15) 0.073(9) -0.046(9) -0.018(7) 0.058(9)
C5 0.106(10) 0.084(10) 0.056(9) -0.012(7) -0.002(7) 0.062(8)
C4 0.097(10) 0.088(11) 0.041(7) -0.007(7) 0.006(8) 0.050(9)
O2 0.123(10) 0.145(14) 0.069(9) -0.049(8) 0.012(8) 0.072(11)
O3 0.116(10) 0.087(9) 0.083(10) -0.031(8) -0.006(8) 0.057(7)
O4 0.135(9) 0.106(10) 0.056(7) -0.018(6) 0.023(7) 0.064(9)
C8 0.098(9) 0.065(10) 0.045(9) -0.007(7) 0.015(7) 0.017(7)
O5 0.22(2) 0.53(6) 0.38(4) -0.07(3) -0.08(2) 0.19(3)
O6 0.46(4) 0.47(5) 0.37(3) 0.29(4) 0.28(3) 0.35(4)
N1 0.141(11) 0.171(16) 0.128(12) -0.080(11) 0.007(10) 0.055(11)

loop_
_atom_type_symbol
_atom_type_description
_atom_type_scat_dispersion_real
_atom_type_scat_dispersion_imag
_atom_type_scat_source
C C 0.0181 0.0091 'International Tables Vol C Tables 4.2.6.8 and 6.1.1.4'
H H 0.0000 0.0000 'International Tables Vol C Tables 4.2.6.8 and 6.1.1.4'
Cd Cd 0.1185 4.6533 'International Tables Vol C Tables 4.2.6.8 and 6.1.1.4'
N N 0.0311 0.0180 'International Tables Vol C Tables 4.2.6.8 and 6.1.1.4'
O O 0.0492 0.0322 'International Tables Vol C Tables 4.2.6.8 and 6.1.1.4'

loop_
_geom_angle_atom_site_label_1
_geom_angle_atom_site_label_2
_geom_angle_atom_site_label_3
_geom_angle
_geom_angle_site_symmetry_1
_geom_angle_site_symmetry_3
_geom_angle_publ_flag
O1 Cd2 O1 169.5(8) . 6 ?
O1 Cd2 O4 82.2(3) 6 5_454 ?
O1 Cd2 O4 82.2(3) . 3_545 ?
O1 Cd2 O4 99.3(3) . 5_454 ?
O1 Cd2 O4 99.3(3) 6 3_545 ?
O1 Cd2 C8 84.4(6) 6 5_454 ?
O1 Cd2 C8 84.4(6) . 3_545 ?
O1 Cd2 C8 92.6(6) . 5_454 ?
O1 Cd2 C8 92.6(6) 6 3_545 ?
O2 Cd2 O1 136.9(5) 6 . ?
O2 Cd2 O1 53.0(5) 6 6 ?
O2 Cd2 O1 136.9(5) . 6 ?
O2 Cd2 O1 53.0(5) . . ?
O2 Cd2 O2 91.3(7) . 6 ?
O2 Cd2 O4 92.8(6) . 3_545 ?
O2 Cd2 O4 75.6(5) . 5_454 ?
O2 Cd2 O4 92.8(6) 6 5_454 ?
O2 Cd2 O4 75.6(5) 6 3_545 ?
O2 Cd2 C8 113.2(5) 6 5_454 ?
O2 Cd2 C8 90.3(7) . 5_454 ?
O2 Cd2 C8 90.3(7) 6 3_545 ?
O2 Cd2 C8 113.2(5) . 3_545 ?
O3 Cd2 O1 83.5(5) 3_545 6 ?
O3 Cd2 O1 89.2(5) 5_454 6 ?
O3 Cd2 O1 83.5(5) 5_454 . ?
O3 Cd2 O1 89.2(5) 3_545 . ?
O3 Cd2 O2 134.6(3) 5_454 6 ?
O3 Cd2 O2 105.9(3) 5_454 . ?
O3 Cd2 O2 134.6(3) 3_545 . ?
O3 Cd2 O2 105.9(3) 3_545 6 ?
O3 Cd2 O3 91.5(7) 3_545 5_454 ?
O3 Cd2 O4 142.3(5) 3_545 5_454 ?
O3 Cd2 O4 53.7(4) 5_454 5_454 ?
O3 Cd2 O4 142.3(5) 5_454 3_545 ?
O3 Cd2 O4 53.7(4) 3_545 3_545 ?
O3 Cd2 C8 118.7(7) 5_454 3_545 ?
O3 Cd2 C8 118.7(7) 3_545 5_454 ?
O3 Cd2 C8 28.6(4) 3_545 3_545 ?
O3 Cd2 C8 28.6(4) 5_454 5_454 ?
O4 Cd2 O4 163.7(7) 5_454 3_545 ?
O4 Cd2 C8 25.1(3) 5_454 5_454 ?
O4 Cd2 C8 170.6(6) 5_454 3_545 ?
O4 Cd2 C8 170.6(6) 3_545 5_454 ?
O4 Cd2 C8 25.1(3) 3_545 3_545 ?
C8 Cd2 C8 146.9(8) 3_545 5_454 ?
O1 C1 C2 114.8(14) . . ?
O2 C1 O1 120.4(14) . . ?
O2 C1 C2 124.2(17) . . ?
C1 O1 Cd2 88.4(10) . . ?
C2 C3 C4 120.0 . . ?
C3 C2 C1 120.2(12) . . ?
C7 C2 C1 119.4(12) . . ?
C7 C2 C3 120.0 . . ?
C2 C7 C6 120.0 . . ?
N1 C7 C2 126.7(12) . . ?
N1 C7 C6 112.9(12) . . ?
C5 C6 C7 120.0 . . ?
C6 C5 C4 120.0 . . ?
C6 C5 C8 124.3(11) . . ?
C4 C5 C8 115.7(11) . . ?
C5 C4 C3 120.0 . . ?
C1 O2 Cd2 97.1(12) . . ?
C8 O3 Cd2 91.8(10) . 2_444 ?
C8 O4 Cd2 89.1(12) . 2_444 ?
C5 C8 Cd2 167.9(12) . 2_444 ?
O3 C8 Cd2 59.7(9) . 2_444 ?
O3 C8 C5 111.9(15) . . ?
O4 C8 Cd2 65.9(11) . 2_444 ?
O4 C8 C5 121.6(16) . . ?
O4 C8 O3 125.5(17) . . ?
O5 N1 C7 123(3) . . ?
O5 N1 O6 118(2) . . ?
O6 N1 C7 119(2) . . ?

loop_
_geom_bond_atom_site_label_1
_geom_bond_atom_site_label_2
_geom_bond_distance
_geom_bond_site_symmetry_2
_geom_bond_publ_flag
Cd2 O1 2.457(12) . ?
Cd2 O1 2.457(12) 6 ?
Cd2 O2 2.374(14) 6 ?
Cd2 O2 2.374(14) . ?
Cd2 O3 2.353(13) 5_454 ?
Cd2 O3 2.353(13) 3_545 ?
Cd2 O4 2.487(15) 3_545 ?
Cd2 O4 2.487(15) 5_454 ?
Cd2 C8 2.725(17) 5_454 ?
Cd2 C8 2.725(17) 3_545 ?
C1 O1 1.33(2) . ?
C1 C2 1.512(15) . ?
C1 O2 1.15(2) . ?
C3 C2 1.3900 . ?
C3 C4 1.3900 . ?
C2 C7 1.3900 . ?
C7 C6 1.3900 . ?
C7 N1 1.353(12) . ?
C6 C5 1.3900 . ?
C5 C4 1.3900 . ?
C5 C8 1.547(17) . ?
O3 C8 1.305(16) . ?
O4 C8 1.156(16) . ?
O5 N1 1.15(3) . ?
O6 N1 1.269(13) . ?

loop_
_twin_individual_id
_twin_individual_mass_fraction_refined
1 0.517(10)
2 0.483(10)
